data_7118884
loop_
_publ_author_name
'O'Connor, Alice E'
'Mirzadeh, Nedaossadat'
'Bhargava, Suresh K.'
'Easun, Timothy L.'
'Schr\"oder, Martin'
'Blake, Alexander J.'

_publ_section_title
;
 Aurophilicity under pressure: a combined crystallographic and in situ
 spectroscopic study.
;
_journal_issue 41
_journal_name_full 'Chemical communications (Cambridge, England)'
_journal_page_first 6769
_journal_page_last 6772
_journal_paper_doi 10.1039/c6cc00923a
_journal_volume 52
_journal_year 2016
_chemical_formula_moiety '0.5(C60 H48 Au4 Cl4 P4)'
_chemical_formula_sum 'C30 H24 Au2 Cl2 P2'
_chemical_formula_weight 911.26
_space_group_crystal_system monoclinic
_space_group_IT_number 15
_space_group_name_Hall '-C 2yc'
_space_group_name_H-M_alt 'C 1 2/c 1'
_symmetry_space_group_name_Hall '-C 2yc'
_symmetry_space_group_name_H-M 'C 1 2/c 1'
_atom_sites_solution_hydrogens geom
_atom_sites_solution_primary direct
_audit_creation_date 2014-11-27
_audit_creation_method
;
Olex2 1.2
(compiled 2014.11.25 svn.r3098 for OlexSys, GUI svn.r4951)
;
_audit_update_record
;
2015-10-06 deposited with the CCDC.
2016-03-11 downloaded from the CCDC.
;
_cell_angle_alpha 90
_cell_angle_beta 104.564(5)
_cell_angle_gamma 90
_cell_formula_units_Z 4
_cell_length_a 16.1185(6)
_cell_length_b 12.5191(7)
_cell_length_c 10.6485(6)
_cell_measurement_reflns_used 4223
_cell_measurement_temperature 293.15
_cell_measurement_theta_max 27.3130
_cell_measurement_theta_min 2.0680
_cell_volume 2079.71(19)
_computing_cell_refinement
;
CrysAlisPro, Agilent Technologies,
Version 1.171.37.34 (release 22-05-2014 CrysAlis171 .NET)
(compiled May 22 2014,16:03:01)
;
_computing_data_collection
;
CrysAlisPro, Agilent Technologies,
Version 1.171.37.34 (release 22-05-2014 CrysAlis171 .NET)
(compiled May 22 2014,16:03:01)
;
_computing_data_reduction
;
CrysAlisPro, Agilent Technologies,
Version 1.171.37.34 (release 22-05-2014 CrysAlis171 .NET)
(compiled May 22 2014,16:03:01)
;
_computing_molecular_graphics 'Olex2 (Dolomanov et al., 2009)'
_computing_publication_material 'Olex2 (Dolomanov et al., 2009)'
_computing_structure_refinement 'ShelXL (Sheldrick, 2008)'
_diffrn_ambient_temperature 293.15
_diffrn_detector 'CCD area detector'
_diffrn_detector_area_resol_mean 16.1592
_diffrn_detector_type 'Agilent Diffraction Eos detector'
_diffrn_measured_fraction_theta_full 0.508
_diffrn_measured_fraction_theta_max 0.469
_diffrn_measurement_details
;
  1 omega    4.00   70.00   1.0000   20.0000
omega____ theta____ kappa____ phi______ frames
    -       26.4870    0.0000  150.0000 66

  2 omega   -4.00   57.00   1.0000   20.0000
omega____ theta____ kappa____ phi______ frames
    -       26.4870  -53.0000   17.0000 61

  3 omega  -49.00  -17.00   1.0000   20.0000
omega____ theta____ kappa____ phi______ frames
    -       26.4870  134.0000  123.0000 32

  4 omega  -30.00   26.00   1.0000   20.0000
omega____ theta____ kappa____ phi______ frames
    -       26.4870   39.0000  -12.0000 56

  5 omega  -25.00   33.00   1.0000   20.0000
omega____ theta____ kappa____ phi______ frames
    -       26.4870   13.0000   -3.0000 58

  6 omega   13.00   74.00   1.0000   20.0000
omega____ theta____ kappa____ phi______ frames
    -       26.4874  -97.0000 -143.0000 61

  7 omega  -28.00    2.00   1.0000   20.0000
omega____ theta____ kappa____ phi______ frames
    -       26.4870   97.0000  -35.0000 30

  8 omega  -57.00    4.00   1.0000   20.0000
omega____ theta____ kappa____ phi______ frames
    -      -28.0500   53.0000  -17.0000 61

  9 omega  -12.00   15.00   1.0000   20.0000
omega____ theta____ kappa____ phi______ frames
    -      -28.0500  -81.0000   29.0000 27

 10 omega   -5.00   26.00   1.0000   20.0000
omega____ theta____ kappa____ phi______ frames
    -      -28.0500  -97.0000   35.0000 31

 11 omega  -21.00   13.00   1.0000   20.0000
omega____ theta____ kappa____ phi______ frames
    -      -28.0500  -53.0000   17.0000 34

 12 omega   -6.00   27.00   1.0000   20.0000
omega____ theta____ kappa____ phi______ frames
    -      -28.0500  -97.0000 -143.0000 33

 13 omega  -20.00   11.00   1.0000   20.0000
omega____ theta____ kappa____ phi______ frames
    -       26.4870   81.0000  151.0000 31

 14 omega   -5.00   62.00   1.0000   20.0000
omega____ theta____ kappa____ phi______ frames
    -       26.4870  -37.0000 -180.0000 67

 15 omega  -29.00    3.00   1.0000   20.0000
omega____ theta____ kappa____ phi______ frames
    -       26.4870   97.0000  -35.0000 32

 16 omega   16.00   70.00   1.0000   20.0000
omega____ theta____ kappa____ phi______ frames
    -       26.4870 -114.0000   44.0000 54

 17 omega  -52.00   16.00   1.0000   20.0000
omega____ theta____ kappa____ phi______ frames
    -      -28.0500   39.0000  167.0000 68

 18 omega  -25.00   29.00   1.0000   20.0000
omega____ theta____ kappa____ phi______ frames
    -      -28.0500  -39.0000   12.0000 54

 19 omega  -28.00   28.00   1.0000   20.0000
omega____ theta____ kappa____ phi______ frames
    -      -28.0500  -39.0000 -167.0000 56

 20 omega    4.00   37.00   1.0000   20.0000
omega____ theta____ kappa____ phi______ frames
    -      -28.0500 -114.0000   44.0000 33
;
_diffrn_measurement_device '\k-geometry diffractometer'
_diffrn_measurement_device_type 'SuperNova, single source at offset, Eos'
_diffrn_measurement_method '\w scans'
_diffrn_orient_matrix_UB_11 -0.0143119000
_diffrn_orient_matrix_UB_12 0.0352099000
_diffrn_orient_matrix_UB_13 0.0423941000
_diffrn_orient_matrix_UB_21 0.0156590000
_diffrn_orient_matrix_UB_22 -0.0356686000
_diffrn_orient_matrix_UB_23 0.0523138000
_diffrn_orient_matrix_UB_31 0.0402121000
_diffrn_orient_matrix_UB_32 0.0264009000
_diffrn_orient_matrix_UB_33 0.0142009000
_diffrn_radiation_collimation 'focusing mirrors'
_diffrn_radiation_monochromator mirror
_diffrn_radiation_probe x-ray
_diffrn_radiation_type MoK\a
_diffrn_radiation_wavelength 0.71073
_diffrn_reflns_av_R_equivalents 0.0421
_diffrn_reflns_av_unetI/netI 0.0272
_diffrn_reflns_Laue_measured_fraction_full 0.508
_diffrn_reflns_Laue_measured_fraction_max 0.469
_diffrn_reflns_limit_h_max 19
_diffrn_reflns_limit_h_min -19
_diffrn_reflns_limit_k_max 13
_diffrn_reflns_limit_k_min -13
_diffrn_reflns_limit_l_max 10
_diffrn_reflns_limit_l_min -10
_diffrn_reflns_number 8884
_diffrn_reflns_point_group_measured_fraction_full 0.508
_diffrn_reflns_point_group_measured_fraction_max 0.469
_diffrn_reflns_theta_full 26.000
_diffrn_reflns_theta_max 27.539
_diffrn_reflns_theta_min 2.086
_diffrn_source 'microfocus sealed tube'
_diffrn_source_target Mo
_diffrn_source_type 'Agilent Diffraction microfocus tube'
_exptl_absorpt_coefficient_mu 14.528
_exptl_absorpt_correction_T_max 0.4305
_exptl_absorpt_correction_T_min 0.3784
_exptl_absorpt_correction_type multi-scan
_exptl_absorpt_process_details
;
SADABS-2008/1 (Bruker,2008) was used for absorption correction. 
wR2(int) was 0.0646 before and 0.0553 after correction. 
The Ratio of minimum to maximum transmission is 0.8790. 
The \l/2 correction factor is 0.0000.
;
_exptl_crystal_colour 'clear colourless'
_exptl_crystal_colour_lustre clear
_exptl_crystal_colour_primary colourless
_exptl_crystal_density_diffrn 2.910
_exptl_crystal_description plate
_exptl_crystal_F_000 1704
_exptl_crystal_size_max 0.073
_exptl_crystal_size_mid 0.05
_exptl_crystal_size_min 0.01
_refine_diff_density_max 0.537
_refine_diff_density_min -0.487
_refine_diff_density_rms 0.118
_refine_ls_extinction_method none
_refine_ls_goodness_of_fit_ref 1.060
_refine_ls_hydrogen_treatment constr
_refine_ls_matrix_type full
_refine_ls_number_parameters 163
_refine_ls_number_reflns 1124
_refine_ls_number_restraints 182
_refine_ls_restrained_S_all 1.005
_refine_ls_R_factor_all 0.0287
_refine_ls_R_factor_gt 0.0234
_refine_ls_shift/su_max 0.001
_refine_ls_shift/su_mean 0.000
_refine_ls_structure_factor_coef Fsqd
_refine_ls_weighting_details 'w=1/[\s^2^(Fo^2^)+(0.0238P)^2^+16.0958P] where P=(Fo^2^+2Fc^2^)/3'
_refine_ls_weighting_scheme calc
_refine_ls_wR_factor_gt 0.0518
_refine_ls_wR_factor_ref 0.0543
_reflns_Friedel_coverage 0.000
_reflns_number_gt 1019
_reflns_number_total 1124
_reflns_threshold_expression 'I > 2\s(I)'
_cod_data_source_file c6cc00923a2.cif
_cod_data_source_block 74-2kbar
_cod_depositor_comments
;
The following automatic conversions were performed:

'_diffrn_radiation_probe' value 'X-ray' changed to 'x-ray' according
to
/usr/data/users/saulius/crontab/automatic-downloads/rss-feeds/RSC/lib/dictionaries/cif_core.dic
dictionary named 'cif_core.dic' version 2.4.2 from 2011-04-26.

Automatic conversion script
Id: cif_fix_values 4268 2015-11-12 08:31:59Z antanas 

 Adding full bibliography for 7118875--7118888.cif.
;
_cod_database_code 7118884
_chemical_oxdiff_formula C30H24Au2Cl2P2
_chemical_oxdiff_usercomment 'digold-dichloride-PTM MeOH/EtOH-starting pressure 74 '
_shelx_space_group_comment
;
The symmetry employed for this shelxl refinement is uniquely defined
by the following loop, which should always be used as a source of
symmetry information in preference to the above space-group names.
They are only intended as comments.
;
_reflns_odcompleteness_completeness 48.72
_reflns_odcompleteness_iscentric 1
_reflns_odcompleteness_theta 26.32
_olex2_refinement_description
;
1. Fixed Uiso
 At 1.2 times of:
  All C(H) groups
2. Restrained distances
 C15-C13 = C14-C13
 1.39 with sigma of 0.01
 C12-C7 \\sim C11-C12 \\sim C11-C10 \\sim C10-C9 \\sim C8-C9 \\sim C8-C7
 with sigma of 0.02
 C2-C1 \\sim C6-C1 \\sim C5-C6 \\sim C5-C4 \\sim C3-C4 \\sim C3-C2
 with sigma of 0.02
 C13-C15 \\sim C14-C13 \\sim C14-C15_$1 \\sim C13_$1-C15_$1 \\sim C14_$1-C13_$1
\\sim C14_$1-C15
 with sigma of 0.02
 C8-C7 \\sim C9-C8 \\sim C10-C9 \\sim C11-C10 \\sim C12-C11 \\sim C12-C7
 with sigma of 0.02
 C2-C1 \\sim C3-C2 \\sim C3-C4 \\sim C5-C4 \\sim C6-C5 \\sim C1-C6
 with sigma of 0.02
 C15-C13 \\sim C14-C13
 with sigma of 0.02
 C15-C14_$1 \\sim C15-C13
 with sigma of 0.02
 C15-C14_$1 \\sim C14_$1-C13_$1
 with sigma of 0.02
3. Rigid body (RIGU) restrains
 All non-hydrogen atoms
 with sigma for 1-2 distances of 0.004 and sigma for 1-3 distances of 0.004
4.a Aromatic/amide H refined with riding coordinates:
 C15(H15), C9(H9), C14(H14), C2(H2), C6(H6), C12(H12), C10(H10), C4(H4),
 C8(H8), C3(H3), C5(H5), C11(H11)
;
_shelx_shelxl_version_number 2014/7
_olex2_submission_special_instructions 'No special instructions were received'

loop_
_space_group_symop_operation_xyz
'x, y, z'
'-x, y, -z+1/2'
'x+1/2, y+1/2, z'
'-x+1/2, y+1/2, -z+1/2'
'-x, -y, -z'
'x, -y, z-1/2'
'-x+1/2, -y+1/2, -z'
'x+1/2, -y+1/2, z-1/2'

loop_
_atom_site_label
_atom_site_type_symbol
_atom_site_fract_x
_atom_site_fract_y
_atom_site_fract_z
_atom_site_U_iso_or_equiv
_atom_site_adp_type
_atom_site_occupancy
_atom_site_site_symmetry_order
_atom_site_calc_flag
_atom_site_refinement_flags_posn
_atom_site_refinement_flags_adp
Au1 Au 0.55233(2) 0.73517(2) 0.64148(3) 0.02297(13) Uani 1 1 d . U
Cl1 Cl 0.44567(12) 0.83688(16) 0.5216(2) 0.0321(6) Uani 1 1 d . U
P1 P 0.65958(12) 0.63212(15) 0.7432(2) 0.0196(5) Uani 1 1 d . U
C15 C 0.7158(4) 0.8045(5) 0.8870(7) 0.0214(19) Uani 1 1 d D U
H15 H 0.6924 0.8411 0.8103 0.026 Uiso 1 1 calc R .
C9 C 0.6191(4) 0.3158(6) 0.7676(7) 0.0240(18) Uani 1 1 d D U
H9 H 0.6344 0.2525 0.7338 0.029 Uiso 1 1 calc R .
C13 C 0.7100(4) 0.6952(5) 0.8907(7) 0.0194(16) Uani 1 1 d D U
C14 C 0.7437(4) 0.6403(6) 1.0033(6) 0.0203(17) Uani 1 1 d D U
H14 H 0.7392 0.5663 1.0054 0.024 Uiso 1 1 calc R .
C1 C 0.7492(4) 0.6027(5) 0.6762(7) 0.0197(15) Uani 1 1 d D U
C2 C 0.7524(4) 0.6345(5) 0.5541(7) 0.0196(16) Uani 1 1 d D U
H2 H 0.7059 0.6693 0.5004 0.023 Uiso 1 1 calc R .
C6 C 0.8195(4) 0.5511(5) 0.7563(8) 0.0222(16) Uani 1 1 d D U
H6 H 0.8175 0.5305 0.8394 0.027 Uiso 1 1 calc R .
C7 C 0.6279(4) 0.5051(6) 0.7906(7) 0.0206(16) Uani 1 1 d D U
C12 C 0.5789(4) 0.5022(6) 0.8770(8) 0.0228(17) Uani 1 1 d D U
H12 H 0.5672 0.5650 0.9160 0.027 Uiso 1 1 calc R .
C10 C 0.5679(4) 0.3142(6) 0.8512(8) 0.0260(18) Uani 1 1 d D U
H10 H 0.5466 0.2492 0.8714 0.031 Uiso 1 1 calc R .
C4 C 0.8930(5) 0.5630(6) 0.5913(8) 0.0303(19) Uani 1 1 d D U
H4 H 0.9416 0.5495 0.5619 0.036 Uiso 1 1 calc R .
C8 C 0.6480(4) 0.4126(6) 0.7336(8) 0.0235(18) Uani 1 1 d D U
H8 H 0.6807 0.4156 0.6730 0.028 Uiso 1 1 calc R .
C3 C 0.8244(4) 0.6148(6) 0.5117(8) 0.0267(17) Uani 1 1 d D U
H3 H 0.8268 0.6365 0.4291 0.032 Uiso 1 1 calc R .
C5 C 0.8904(4) 0.5307(6) 0.7150(8) 0.0247(18) Uani 1 1 d D U
H5 H 0.9369 0.4956 0.7685 0.030 Uiso 1 1 calc R .
C11 C 0.5465(5) 0.4070(6) 0.9073(8) 0.0277(19) Uani 1 1 d D U
H11 H 0.5111 0.4046 0.9640 0.033 Uiso 1 1 calc R .

loop_
_atom_site_aniso_label
_atom_site_aniso_U_11
_atom_site_aniso_U_22
_atom_site_aniso_U_33
_atom_site_aniso_U_23
_atom_site_aniso_U_13
_atom_site_aniso_U_12
Au1 0.02349(17) 0.0205(3) 0.0244(3) 0.00129(11) 0.00492(16) 0.00212(10)
Cl1 0.0264(10) 0.0351(17) 0.0362(18) 0.0089(8) 0.0105(11) 0.0120(8)
P1 0.0234(9) 0.0156(15) 0.0196(15) -0.0004(7) 0.0051(9) 0.0011(7)
C15 0.024(4) 0.022(4) 0.017(5) 0.005(2) 0.004(4) 0.004(3)
C9 0.023(3) 0.018(4) 0.029(5) 0.002(3) 0.002(3) 0.002(3)
C13 0.020(3) 0.018(4) 0.022(4) -0.002(2) 0.009(3) 0.000(2)
C14 0.029(4) 0.008(5) 0.023(5) -0.002(2) 0.006(3) 0.001(3)
C1 0.023(3) 0.012(4) 0.024(4) -0.005(2) 0.005(3) -0.004(2)
C2 0.025(3) 0.011(4) 0.020(4) -0.001(2) 0.001(3) -0.007(2)
C6 0.028(3) 0.012(5) 0.025(5) -0.003(3) 0.004(3) -0.003(2)
C7 0.022(3) 0.020(4) 0.018(4) 0.000(2) 0.002(3) 0.001(2)
C12 0.021(3) 0.022(4) 0.025(5) 0.003(3) 0.005(3) 0.007(3)
C10 0.021(3) 0.021(5) 0.034(5) 0.007(3) 0.003(3) 0.002(3)
C4 0.032(4) 0.019(5) 0.043(5) -0.005(3) 0.015(3) 0.000(3)
C8 0.023(3) 0.023(4) 0.025(5) 0.002(3) 0.007(3) 0.002(3)
C3 0.042(4) 0.011(5) 0.029(5) -0.006(3) 0.012(3) -0.010(3)
C5 0.015(3) 0.019(5) 0.039(5) 0.000(3) 0.004(3) -0.004(2)
C11 0.025(4) 0.028(5) 0.030(5) 0.008(3) 0.007(3) 0.007(3)

loop_
_atom_type_symbol
_atom_type_description
_atom_type_scat_dispersion_real
_atom_type_scat_dispersion_imag
_atom_type_scat_source
C C 0.0033 0.0016 'International Tables Vol C Tables 4.2.6.8 and 6.1.1.4'
H H 0.0000 0.0000 'International Tables Vol C Tables 4.2.6.8 and 6.1.1.4'
P P 0.1023 0.0942 'International Tables Vol C Tables 4.2.6.8 and 6.1.1.4'
Cl Cl 0.1484 0.1585 'International Tables Vol C Tables 4.2.6.8 and 6.1.1.4'
Au Au -2.0133 8.8022 'International Tables Vol C Tables 4.2.6.8 and 6.1.1.4'

loop_
_geom_angle_atom_site_label_1
_geom_angle_atom_site_label_2
_geom_angle_atom_site_label_3
_geom_angle
_geom_angle_site_symmetry_1
_geom_angle_site_symmetry_3
Cl1 Au1 Au1 86.75(6) . 2_656
P1 Au1 Au1 97.83(6) . 2_656
P1 Au1 Cl1 175.11(9) . .
C13 P1 Au1 107.7(2) . .
C13 P1 C1 102.0(3) . .
C13 P1 C7 104.4(3) . .
C1 P1 Au1 122.1(2) . .
C7 P1 Au1 114.5(2) . .
C7 P1 C1 104.2(3) . .
C13 C15 H15 120.0 . .
C13 C15 C14 119.9(6) . 7_667
C14 C15 H15 120.0 7_667 .
C10 C9 H9 120.4 . .
C10 C9 C8 119.2(7) . .
C8 C9 H9 120.4 . .
C15 C13 P1 116.2(4) . .
C14 C13 P1 123.2(5) . .
C14 C13 C15 120.7(6) . .
C15 C14 H14 120.3 7_667 .
C13 C14 C15 119.4(6) . 7_667
C13 C14 H14 120.3 . .
C2 C1 P1 122.8(5) . .
C2 C1 C6 119.6(7) . .
C6 C1 P1 117.5(6) . .
C1 C2 H2 120.1 . .
C3 C2 C1 119.9(7) . .
C3 C2 H2 120.1 . .
C1 C6 H6 119.5 . .
C5 C6 C1 120.9(8) . .
C5 C6 H6 119.5 . .
C12 C7 P1 118.3(5) . .
C12 C7 C8 121.0(7) . .
C8 C7 P1 120.5(7) . .
C7 C12 H12 119.8 . .
C7 C12 C11 120.3(7) . .
C11 C12 H12 119.8 . .
C9 C10 H10 119.1 . .
C9 C10 C11 121.8(8) . .
C11 C10 H10 119.1 . .
C3 C4 H4 119.6 . .
C3 C4 C5 120.7(8) . .
C5 C4 H4 119.6 . .
C9 C8 C7 119.2(8) . .
C9 C8 H8 120.4 . .
C7 C8 H8 120.4 . .
C2 C3 C4 119.9(8) . .
C2 C3 H3 120.1 . .
C4 C3 H3 120.1 . .
C6 C5 C4 119.0(7) . .
C6 C5 H5 120.5 . .
C4 C5 H5 120.5 . .
C12 C11 C10 118.3(8) . .
C12 C11 H11 120.8 . .
C10 C11 H11 120.8 . .

loop_
_geom_bond_atom_site_label_1
_geom_bond_atom_site_label_2
_geom_bond_distance
_geom_bond_site_symmetry_2
Au1 Au1 3.1857(7) 2_656
Au1 Cl1 2.2590(17) .
Au1 P1 2.2099(17) .
P1 C13 1.764(7) .
P1 C1 1.802(8) .
P1 C7 1.781(8) .
C15 H15 0.9300 .
C15 C13 1.372(6) .
C15 C14 1.373(8) 7_667
C9 H9 0.9300 .
C9 C10 1.357(9) .
C9 C8 1.379(9) .
C13 C14 1.370(6) .
C14 C15 1.373(8) 7_667
C14 H14 0.9300 .
C1 C2 1.373(9) .
C1 C6 1.394(8) .
C2 H2 0.9300 .
C2 C3 1.368(9) .
C6 H6 0.9300 .
C6 C5 1.348(9) .
C7 C12 1.356(9) .
C7 C8 1.384(9) .
C12 H12 0.9300 .
C12 C11 1.372(9) .
C10 H10 0.9300 .
C10 C11 1.389(10) .
C4 H4 0.9300 .
C4 C3 1.375(9) .
C4 C5 1.388(9) .
C8 H8 0.9300 .
C3 H3 0.9300 .
C5 H5 0.9300 .
C11 H11 0.9300 .

loop_
_geom_torsion_atom_site_label_1
_geom_torsion_atom_site_label_2
_geom_torsion_atom_site_label_3
_geom_torsion_atom_site_label_4
_geom_torsion
_geom_torsion_site_symmetry_1
_geom_torsion_site_symmetry_4
Au1 P1 C13 C15 -37.5(6) . .
Au1 P1 C13 C14 143.9(6) . .
Au1 P1 C1 C2 -5.9(7) . .
Au1 P1 C1 C6 170.2(4) . .
Au1 P1 C7 C12 -62.8(6) . .
Au1 P1 C7 C8 112.8(5) . .
P1 C13 C14 C15 178.0(6) . 7_667
P1 C1 C2 C3 176.3(5) . .
P1 C1 C6 C5 -177.0(5) . .
P1 C7 C12 C11 174.0(5) . .
P1 C7 C8 C9 -176.9(5) . .
C15 C13 C14 C15 -0.5(12) . 7_667
C9 C10 C11 C12 -0.4(11) . .
C13 P1 C1 C2 -125.9(6) . .
C13 P1 C1 C6 50.2(6) . .
C13 P1 C7 C12 54.6(6) . .
C13 P1 C7 C8 -129.7(6) . .
C14 C15 C13 P1 -178.1(6) 7_667 .
C14 C15 C13 C14 0.5(12) 7_667 .
C1 P1 C13 C15 92.2(6) . .
C1 P1 C13 C14 -86.4(7) . .
C1 P1 C7 C12 161.3(5) . .
C1 P1 C7 C8 -23.0(6) . .
C1 C2 C3 C4 0.2(10) . .
C1 C6 C5 C4 0.7(11) . .
C2 C1 C6 C5 -0.8(10) . .
C6 C1 C2 C3 0.4(10) . .
C7 P1 C13 C15 -159.6(6) . .
C7 P1 C13 C14 21.8(7) . .
C7 P1 C1 C2 125.7(6) . .
C7 P1 C1 C6 -58.2(6) . .
C7 C12 C11 C10 2.4(10) . .
C12 C7 C8 C9 -1.3(10) . .
C10 C9 C8 C7 3.3(10) . .
C8 C9 C10 C11 -2.5(10) . .
C8 C7 C12 C11 -1.6(10) . .
C3 C4 C5 C6 -0.1(11) . .
C5 C4 C3 C2 -0.3(11) . .
